data_4102591
loop_
_publ_author_name
'Peng Wang'
'Scott Forbes'
'Taras Kolodiazhnyi'
'Kosuke Kosuda'
'Yurij Mozharivskyj'

_publ_section_title
;
 Synthesis, Crystal and Electronic Structures of New Narrow-Band-Gap
 Semiconducting Antimonide Oxides RE3SbO3 and RE8Sb3-\dO8, with RE = La,
 Sm, Gd, and Ho
;
_journal_name_full 'Journal of the American Chemical Society'
_journal_page_first 8795
_journal_page_last 8803
_journal_paper_doi 10.1021/ja1027698
_journal_volume 132
_journal_year 2010
_chemical_formula_sum 'Gd8 O8 Sb3'
_chemical_formula_weight 1751.25
_chemical_name_systematic
; 
 ? 
;
_space_group_IT_number 12
_symmetry_cell_setting monoclinic
_symmetry_space_group_name_Hall '-C 2y'
_symmetry_space_group_name_H-M 'C 1 2/m 1'
_atom_sites_solution_primary direct
_atom_sites_solution_secondary difmap
_audit_creation_method SHELXL-97
_cell_angle_alpha 90.00
_cell_angle_beta 107.05(3)
_cell_angle_gamma 90.00
_cell_formula_units_Z 2
_cell_length_a 13.394(3)
_cell_length_b 3.8191(8)
_cell_length_c 15.104(3)
_cell_measurement_reflns_used 9540
_cell_measurement_temperature 293(2)
_cell_measurement_theta_max 75.0
_cell_measurement_theta_min 7.2
_cell_volume 738.7(3)
_computing_cell_refinement X-Area
_computing_data_collection X-Area
_computing_data_reduction X-Red32
_computing_publication_material 'SHELXL-97 (Sheldrick, 1997)'
_computing_structure_refinement 'SHELXL-97 (Sheldrick, 1997)'
_computing_structure_solution 'SHELXS-97 (Sheldrick, 1990)'
_diffrn_ambient_temperature 293(2)
_diffrn_measured_fraction_theta_full 0.975
_diffrn_measured_fraction_theta_max 0.975
_diffrn_measurement_device_type 'STOE IPDSII'
_diffrn_measurement_method 'omega scan'
_diffrn_radiation_monochromator graphite
_diffrn_radiation_source 'fine-focus sealed tube'
_diffrn_radiation_type MoK\a
_diffrn_radiation_wavelength 0.71073
_diffrn_reflns_av_R_equivalents 0.0700
_diffrn_reflns_av_sigmaI/netI 0.0928
_diffrn_reflns_limit_h_max 22
_diffrn_reflns_limit_h_min -17
_diffrn_reflns_limit_k_max 6
_diffrn_reflns_limit_k_min -6
_diffrn_reflns_limit_l_max 25
_diffrn_reflns_limit_l_min -25
_diffrn_reflns_number 4768
_diffrn_reflns_theta_full 37.22
_diffrn_reflns_theta_max 37.22
_diffrn_reflns_theta_min 3.58
_exptl_absorpt_coefficient_mu 40.755
_exptl_absorpt_correction_T_max 0.2313
_exptl_absorpt_correction_T_min 0.0955
_exptl_absorpt_correction_type numerical
_exptl_absorpt_process_details X-Red
_exptl_crystal_colour Balck
_exptl_crystal_density_diffrn 7.874
_exptl_crystal_density_method 'not measured'
_exptl_crystal_description Plate
_exptl_crystal_F_000 1458
_exptl_crystal_size_max 0.032
_exptl_crystal_size_mid 0.029
_exptl_crystal_size_min 0.013
_refine_diff_density_max 4.381
_refine_diff_density_min -4.587
_refine_diff_density_rms 0.833
_refine_ls_extinction_coef 0.00067(6)
_refine_ls_extinction_expression Fc^*^=kFc[1+0.001xFc^2^\l^3^/sin(2\q)]^-1/4^
_refine_ls_extinction_method SHELXL
_refine_ls_goodness_of_fit_ref 0.922
_refine_ls_matrix_type full
_refine_ls_number_parameters 61
_refine_ls_number_reflns 2079
_refine_ls_number_restraints 0
_refine_ls_restrained_S_all 0.922
_refine_ls_R_factor_all 0.0876
_refine_ls_R_factor_gt 0.0463
_refine_ls_shift/su_max 0.000
_refine_ls_shift/su_mean 0.000
_refine_ls_structure_factor_coef Fsqd
_refine_ls_weighting_details 'calc w=1/[\s^2^(Fo^2^)+(0.0404P)^2^+0.0000P] where P=(Fo^2^+2Fc^2^)/3'
_refine_ls_weighting_scheme calc
_refine_ls_wR_factor_gt 0.0875
_refine_ls_wR_factor_ref 0.0963
_reflns_number_gt 1331
_reflns_number_total 2079
_reflns_threshold_expression >2sigma(I)
_cod_data_source_file ja1027698_si_006.cif
_cod_data_source_block c2m
_cod_database_code 4102591

loop_
_symmetry_equiv_pos_as_xyz
'x, y, z'
'-x, y, -z'
'x+1/2, y+1/2, z'
'-x+1/2, y+1/2, -z'
'-x, -y, -z'
'x, -y, z'
'-x+1/2, -y+1/2, -z'
'x+1/2, -y+1/2, z'

loop_
_atom_site_label
_atom_site_type_symbol
_atom_site_fract_x
_atom_site_fract_y
_atom_site_fract_z
_atom_site_U_iso_or_equiv
_atom_site_adp_type
_atom_site_occupancy
_atom_site_symmetry_multiplicity
_atom_site_calc_flag
_atom_site_refinement_flags
Gd1 Gd 0.71885(6) 0.0000 0.08897(5) 0.00810(13) Uani 1 2 d S
Gd2 Gd 0.45647(6) 0.0000 0.16875(5) 0.01233(15) Uani 1 2 d S
Gd3 Gd 0.87693(5) 0.0000 0.34692(5) 0.00857(14) Uani 1 2 d S
Gd4 Gd 0.64302(5) 0.0000 0.43040(5) 0.01071(15) Uani 1 2 d S
Sb1 Sb 0.17154(8) 0.0000 0.26711(7) 0.0158(2) Uani 1 2 d S
Sb2 Sb 0.0000 0.0533(11) 0.0000 0.0166(9) Uani 0.50 2 d SP
O1 O 0.4703(9) 0.0000 0.3677(11) 0.023(3) Uani 1 2 d S
O2 O 0.8824(8) 0.0000 0.2016(6) 0.0088(16) Uani 1 2 d S
O3 O 0.2983(8) 0.0000 0.0676(6) 0.0086(16) Uani 1 2 d S
O4 O 0.1656(8) 0.0000 0.5139(6) 0.0084(16) Uani 1 2 d S

loop_
_atom_site_aniso_label
_atom_site_aniso_U_11
_atom_site_aniso_U_22
_atom_site_aniso_U_33
_atom_site_aniso_U_23
_atom_site_aniso_U_13
_atom_site_aniso_U_12
Gd1 0.0074(2) 0.0083(3) 0.0085(3) 0.000 0.00219(18) 0.000
Gd2 0.0074(3) 0.0083(3) 0.0199(4) 0.000 0.0017(2) 0.000
Gd3 0.0097(3) 0.0071(3) 0.0099(3) 0.000 0.0044(2) 0.000
Gd4 0.0086(3) 0.0066(3) 0.0147(3) 0.000 -0.0002(2) 0.000
Sb1 0.0098(4) 0.0258(6) 0.0119(4) 0.000 0.0032(3) 0.000
Sb2 0.0103(6) 0.028(3) 0.0115(7) 0.000 0.0031(5) 0.000
O1 0.010(4) 0.006(4) 0.052(8) 0.000 0.002(5) 0.000
O2 0.018(4) 0.006(4) 0.002(3) 0.000 0.002(3) 0.000
O3 0.013(4) 0.006(4) 0.005(4) 0.000 0.000(3) 0.000
O4 0.016(4) 0.004(4) 0.006(4) 0.000 0.004(3) 0.000

loop_
_atom_type_symbol
_atom_type_description
_atom_type_scat_dispersion_real
_atom_type_scat_dispersion_imag
_atom_type_scat_source
O O 0.0106 0.0060 'International Tables Vol C Tables 4.2.6.8 and 6.1.1.4'
Sb Sb -0.5866 1.5461 'International Tables Vol C Tables 4.2.6.8 and 6.1.1.4'
Gd Gd -0.1653 3.9035 'International Tables Vol C Tables 4.2.6.8 and 6.1.1.4'

loop_
_geom_angle_atom_site_label_1
_geom_angle_atom_site_label_2
_geom_angle_atom_site_label_3
_geom_angle
_geom_angle_site_symmetry_1
_geom_angle_site_symmetry_3
O3 Gd1 O3 115.7(4) 3 3_545
O3 Gd1 O3 76.3(3) 3 5_655
O3 Gd1 O3 76.3(3) 3_545 5_655
O3 Gd1 O2 74.0(3) 3 .
O3 Gd1 O2 74.0(3) 3_545 .
O3 Gd1 O2 122.3(3) 5_655 .
O3 Gd1 Sb2 140.9(2) 3 3_545
O3 Gd1 Sb2 84.5(2) 3_545 3_545
O3 Gd1 Sb2 76.9(2) 5_655 3_545
O2 Gd1 Sb2 145.08(12) . 3_545
O3 Gd1 Sb2 84.5(2) 3 7
O3 Gd1 Sb2 140.9(2) 3_545 7
O3 Gd1 Sb2 76.9(2) 5_655 7
O2 Gd1 Sb2 145.08(12) . 7
Sb2 Gd1 Sb2 61.91(13) 3_545 7
O3 Gd1 Sb1 81.2(2) 3 3
O3 Gd1 Sb1 140.4(2) 3_545 3
O3 Gd1 Sb1 143.16(11) 5_655 3
O2 Gd1 Sb1 77.5(2) . 3
Sb2 Gd1 Sb1 104.71(4) 3_545 3
Sb2 Gd1 Sb1 72.15(4) 7 3
O3 Gd1 Sb1 140.4(2) 3 3_545
O3 Gd1 Sb1 81.2(2) 3_545 3_545
O3 Gd1 Sb1 143.16(11) 5_655 3_545
O2 Gd1 Sb1 77.5(2) . 3_545
Sb2 Gd1 Sb1 72.15(4) 3_545 3_545
Sb2 Gd1 Sb1 104.71(4) 7 3_545
Sb1 Gd1 Sb1 66.02(3) 3 3_545
O3 Gd1 Sb2 145.5(2) 3 7_545
O3 Gd1 Sb2 79.3(2) 3_545 7_545
O3 Gd1 Sb2 77.8(2) 5_655 7_545
O2 Gd1 Sb2 140.13(10) . 7_545
Sb2 Gd1 Sb2 5.65(12) 3_545 7_545
Sb2 Gd1 Sb2 67.57(2) 7 7_545
Sb1 Gd1 Sb2 107.48(4) 3 7_545
Sb1 Gd1 Sb2 69.55(4) 3_545 7_545
O3 Gd1 Sb2 79.3(2) 3 3
O3 Gd1 Sb2 145.5(2) 3_545 3
O3 Gd1 Sb2 77.8(2) 5_655 3
O2 Gd1 Sb2 140.13(10) . 3
Sb2 Gd1 Sb2 67.57(2) 3_545 3
Sb2 Gd1 Sb2 5.65(12) 7 3
Sb1 Gd1 Sb2 69.55(4) 3 3
Sb1 Gd1 Sb2 107.48(4) 3_545 3
Sb2 Gd1 Sb2 73.22(11) 7_545 3
O3 Gd1 Gd1 96.9(2) 3 7_645
O3 Gd1 Gd1 38.7(2) 3_545 7_645
O3 Gd1 Gd1 37.62(12) 5_655 7_645
O2 Gd1 Gd1 99.8(2) . 7_645
Sb2 Gd1 Gd1 78.16(4) 3_545 7_645
Sb2 Gd1 Gd1 110.01(5) 7 7_645
Sb1 Gd1 Gd1 177.07(4) 3 7_645
Sb1 Gd1 Gd1 114.771(19) 3_545 7_645
Sb2 Gd1 Gd1 75.34(4) 7_545 7_645
Sb2 Gd1 Gd1 112.42(4) 3 7_645
O3 Gd1 Gd1 38.7(2) 3 7_655
O3 Gd1 Gd1 96.9(2) 3_545 7_655
O3 Gd1 Gd1 37.62(12) 5_655 7_655
O2 Gd1 Gd1 99.8(2) . 7_655
Sb2 Gd1 Gd1 110.01(5) 3_545 7_655
Sb2 Gd1 Gd1 78.16(4) 7 7_655
Sb1 Gd1 Gd1 114.771(18) 3 7_655
Sb1 Gd1 Gd1 177.07(4) 3_545 7_655
Sb2 Gd1 Gd1 112.42(4) 7_545 7_655
Sb2 Gd1 Gd1 75.34(4) 3 7_655
Gd1 Gd1 Gd1 64.29(3) 7_645 7_655
O3 Gd2 O2 76.2(3) . 3_445
O3 Gd2 O2 76.2(3) . 3_455
O2 Gd2 O2 114.3(4) 3_445 3_455
O3 Gd2 Sb2 79.4(2) . 3_545
O2 Gd2 Sb2 85.5(2) 3_445 3_545
O2 Gd2 Sb2 143.2(2) 3_455 3_545
O3 Gd2 Sb2 79.4(2) . 7
O2 Gd2 Sb2 143.2(2) 3_445 7
O2 Gd2 Sb2 85.5(2) 3_455 7
Sb2 Gd2 Sb2 63.14(13) 3_545 7
O3 Gd2 Sb1 144.44(7) . 3
O2 Gd2 Sb1 137.9(2) 3_445 3
O2 Gd2 Sb1 78.6(2) 3_455 3
Sb2 Gd2 Sb1 108.16(5) 3_545 3
Sb2 Gd2 Sb1 74.08(4) 7 3
O3 Gd2 Sb1 144.44(7) . 3_545
O2 Gd2 Sb1 78.6(2) 3_445 3_545
O2 Gd2 Sb1 137.9(2) 3_455 3_545
Sb2 Gd2 Sb1 74.08(4) 3_545 3_545
Sb2 Gd2 Sb1 108.16(5) 7 3_545
Sb1 Gd2 Sb1 68.06(3) 3 3_545
O3 Gd2 Sb2 80.1(2) . 7_545
O2 Gd2 Sb2 80.1(2) 3_445 7_545
O2 Gd2 Sb2 147.7(2) 3_455 7_545
Sb2 Gd2 Sb2 5.71(12) 3_545 7_545
Sb2 Gd2 Sb2 68.85(2) 7 7_545
Sb1 Gd2 Sb2 110.88(4) 3 7_545
Sb1 Gd2 Sb2 71.24(4) 3_545 7_545
O3 Gd2 Sb2 80.1(2) . 3
O2 Gd2 Sb2 147.7(2) 3_445 3
O2 Gd2 Sb2 80.1(2) 3_455 3
Sb2 Gd2 Sb2 68.85(2) 3_545 3
Sb2 Gd2 Sb2 5.71(12) 7 3
Sb1 Gd2 Sb2 71.24(4) 3 3
Sb1 Gd2 Sb2 110.88(4) 3_545 3
Sb2 Gd2 Sb2 74.55(11) 7_545 3
O3 Gd2 Gd1 36.70(12) . 3_445
O2 Gd2 Gd1 39.5(2) 3_445 3_445
O2 Gd2 Gd1 96.8(2) 3_455 3_445
Sb2 Gd2 Gd1 78.70(4) 3_545 3_445
Sb2 Gd2 Gd1 111.04(4) 7 3_445
Sb1 Gd2 Gd1 173.00(3) 3 3_445
Sb1 Gd2 Gd1 113.53(2) 3_545 3_445
Sb2 Gd2 Gd1 75.83(4) 7_545 3_445
Sb2 Gd2 Gd1 113.40(4) 3 3_445
O3 Gd2 Gd1 36.70(12) . 3_455
O2 Gd2 Gd1 96.8(2) 3_445 3_455
O2 Gd2 Gd1 39.5(2) 3_455 3_455
Sb2 Gd2 Gd1 111.04(4) 3_545 3_455
Sb2 Gd2 Gd1 78.70(4) 7 3_455
Sb1 Gd2 Gd1 113.53(2) 3 3_455
Sb1 Gd2 Gd1 173.00(3) 3_545 3_455
Sb2 Gd2 Gd1 113.40(4) 7_545 3_455
Sb2 Gd2 Gd1 75.83(4) 3 3_455
Gd1 Gd2 Gd1 64.01(2) 3_445 3_455
O3 Gd2 Gd3 94.6(2) . 3_455
O2 Gd2 Gd3 92.1(2) 3_445 3_455
O2 Gd2 Gd3 34.0(2) 3_455 3_455
Sb2 Gd2 Gd3 173.87(3) 3_545 3_455
Sb2 Gd2 Gd3 117.01(7) 7 3_455
Sb1 Gd2 Gd3 77.35(3) 3 3_455
Sb1 Gd2 Gd3 111.00(3) 3_545 3_455
Sb2 Gd2 Gd3 171.42(4) 7_545 3_455
Sb2 Gd2 Gd3 111.34(6) 3 3_455
Gd1 Gd2 Gd3 95.87(3) 3_445 3_455
Gd1 Gd2 Gd3 63.60(3) 3_455 3_455
O2 Gd3 O1 87.7(4) . 3
O2 Gd3 O1 87.7(4) . 3_545
O1 Gd3 O1 115.8(5) 3 3_545
O2 Gd3 O4 168.3(4) . 5_656
O1 Gd3 O4 98.4(4) 3 5_656
O1 Gd3 O4 98.4(4) 3_545 5_656
O2 Gd3 Sb1 84.5(2) . 3_545
O1 Gd3 Sb1 156.5(3) 3 3_545
O1 Gd3 Sb1 85.9(3) 3_545 3_545
O4 Gd3 Sb1 86.0(2) 5_656 3_545
O2 Gd3 Sb1 84.5(2) . 3
O1 Gd3 Sb1 85.9(2) 3 3
O1 Gd3 Sb1 156.5(3) 3_545 3
O4 Gd3 Sb1 86.0(2) 5_656 3
Sb1 Gd3 Sb1 71.34(3) 3_545 3
O2 Gd3 Gd2 34.96(12) . 3_545
O1 Gd3 Gd2 105.8(4) 3 3_545
O1 Gd3 Gd2 53.0(4) 3_545 3_545
O4 Gd3 Gd2 148.55(4) 5_656 3_545
Sb1 Gd3 Gd2 79.71(3) 3_545 3_545
Sb1 Gd3 Gd2 115.02(3) 3 3_545
O2 Gd3 Gd2 34.96(12) . 3
O1 Gd3 Gd2 53.0(4) 3 3
O1 Gd3 Gd2 105.8(4) 3_545 3
O4 Gd3 Gd2 148.55(4) 5_656 3
Sb1 Gd3 Gd2 115.02(3) 3_545 3
Sb1 Gd3 Gd2 79.71(3) 3 3
Gd2 Gd3 Gd2 62.11(2) 3_545 3
O2 Gd3 Gd4 127.9(3) . .
O1 Gd3 Gd4 116.3(3) 3 .
O1 Gd3 Gd4 116.3(3) 3_545 .
O4 Gd3 Gd4 40.5(2) 5_656 .
Sb1 Gd3 Gd4 54.70(2) 3_545 .
Sb1 Gd3 Gd4 54.70(2) 3 .
Gd2 Gd3 Gd4 134.41(3) 3_545 .
Gd2 Gd3 Gd4 134.41(3) 3 .
O2 Gd3 Gd3 90.000(1) . 1_565
O1 Gd3 Gd3 32.1(2) 3 1_565
O1 Gd3 Gd3 147.9(2) 3_545 1_565
O4 Gd3 Gd3 90.000(1) 5_656 1_565
Sb1 Gd3 Gd3 125.671(16) 3_545 1_565
Sb1 Gd3 Gd3 54.329(16) 3 1_565
Gd2 Gd3 Gd3 121.053(11) 3_545 1_565
Gd2 Gd3 Gd3 58.947(11) 3 1_565
Gd4 Gd3 Gd3 90.0 . 1_565
O2 Gd3 Gd3 90.000(1) . 1_545
O1 Gd3 Gd3 147.9(2) 3 1_545
O1 Gd3 Gd3 32.1(2) 3_545 1_545
O4 Gd3 Gd3 90.000(1) 5_656 1_545
Sb1 Gd3 Gd3 54.329(16) 3_545 1_545
Sb1 Gd3 Gd3 125.671(16) 3 1_545
Gd2 Gd3 Gd3 58.947(11) 3_545 1_545
Gd2 Gd3 Gd3 121.053(11) 3 1_545
Gd4 Gd3 Gd3 90.0 . 1_545
Gd3 Gd3 Gd3 180.00(4) 1_565 1_545
O2 Gd3 Gd1 33.5(3) . .
O1 Gd3 Gd1 105.0(4) 3 .
O1 Gd3 Gd1 105.0(4) 3_545 .
O4 Gd3 Gd1 134.8(2) 5_656 .
Sb1 Gd3 Gd1 58.27(3) 3_545 .
Sb1 Gd3 Gd1 58.27(3) 3 .
Gd2 Gd3 Gd1 56.95(2) 3_545 .
Gd2 Gd3 Gd1 56.95(2) 3 .
Gd4 Gd3 Gd1 94.32(3) . .
Gd3 Gd3 Gd1 90.0 1_565 .
Gd3 Gd3 Gd1 90.0 1_545 .
O1 Gd4 O4 100.9(3) . 3
O1 Gd4 O4 100.9(3) . 3_545
O4 Gd4 O4 115.4(4) 3 3_545
O1 Gd4 O4 175.2(5) . 5_656
O4 Gd4 O4 81.6(3) 3 5_656
O4 Gd4 O4 81.6(3) 3_545 5_656
O1 Gd4 Sb1 90.9(3) . 3_545
O4 Gd4 Sb1 154.1(2) 3 3_545
O4 Gd4 Sb1 84.3(2) 3_545 3_545
O4 Gd4 Sb1 85.19(18) 5_656 3_545
O1 Gd4 Sb1 90.9(3) . 3
O4 Gd4 Sb1 84.3(2) 3 3
O4 Gd4 Sb1 154.1(2) 3_545 3
O4 Gd4 Sb1 85.19(18) 5_656 3
Sb1 Gd4 Sb1 72.50(3) 3_545 3
O1 Gd4 Gd4 143.56(18) . 7_656
O4 Gd4 Gd4 42.8(3) 3 7_656
O4 Gd4 Gd4 99.8(2) 3_545 7_656
O4 Gd4 Gd4 38.75(11) 5_656 7_656
Sb1 Gd4 Gd4 120.78(4) 3_545 7_656
Sb1 Gd4 Gd4 83.06(3) 3 7_656
O1 Gd4 Gd4 143.56(17) . 7_646
O4 Gd4 Gd4 99.8(2) 3 7_646
O4 Gd4 Gd4 42.8(3) 3_545 7_646
O4 Gd4 Gd4 38.75(11) 5_656 7_646
Sb1 Gd4 Gd4 83.06(3) 3_545 7_646
Sb1 Gd4 Gd4 120.78(4) 3 7_646
Gd4 Gd4 Gd4 64.67(3) 7_656 7_646
O1 Gd4 Gd3 137.0(4) . .
O4 Gd4 Gd3 101.7(2) 3 .
O4 Gd4 Gd3 101.7(2) 3_545 .
O4 Gd4 Gd3 38.1(2) 5_656 .
Sb1 Gd4 Gd3 55.86(3) 3_545 .
Sb1 Gd4 Gd3 55.86(3) 3 .
Gd4 Gd4 Gd3 65.63(3) 7_656 .
Gd4 Gd4 Gd3 65.63(3) 7_646 .
O1 Gd4 Gd4 90.000(1) . 1_565
O4 Gd4 Gd4 32.3(2) 3 1_565
O4 Gd4 Gd4 147.7(2) 3_545 1_565
O4 Gd4 Gd4 90.000(1) 5_656 1_565
Sb1 Gd4 Gd4 126.252(16) 3_545 1_565
Sb1 Gd4 Gd4 53.748(16) 3 1_565
Gd4 Gd4 Gd4 57.666(16) 7_656 1_565
Gd4 Gd4 Gd4 122.334(16) 7_646 1_565
Gd3 Gd4 Gd4 90.0 . 1_565
O1 Gd4 Gd4 90.000(1) . 1_545
O4 Gd4 Gd4 147.7(2) 3 1_545
O4 Gd4 Gd4 32.3(2) 3_545 1_545
O4 Gd4 Gd4 90.000(1) 5_656 1_545
Sb1 Gd4 Gd4 53.748(16) 3_545 1_545
Sb1 Gd4 Gd4 126.252(15) 3 1_545
Gd4 Gd4 Gd4 122.335(16) 7_656 1_545
Gd4 Gd4 Gd4 57.666(16) 7_646 1_545
Gd3 Gd4 Gd4 90.0 . 1_545
Gd4 Gd4 Gd4 180.00(4) 1_565 1_545
O1 Gd4 Gd3 29.39(4) . 3_445
O4 Gd4 Gd3 123.5(3) 3 3_445
O4 Gd4 Gd3 74.2(2) 3_545 3_445
O4 Gd4 Gd3 150.746(15) 5_656 3_445
Sb1 Gd4 Gd3 76.46(3) 3_545 3_445
Sb1 Gd4 Gd3 110.07(4) 3 3_445
Gd4 Gd4 Gd3 161.63(4) 7_656 3_445
Gd4 Gd4 Gd3 115.27(2) 7_646 3_445
Gd3 Gd4 Gd3 132.21(2) . 3_445
Gd4 Gd4 Gd3 119.217(11) 1_565 3_445
Gd4 Gd4 Gd3 60.783(11) 1_545 3_445
Gd4 Sb1 Gd4 72.50(3) 3_455 3_445
Gd4 Sb1 Gd3 69.44(3) 3_455 3_455
Gd4 Sb1 Gd3 109.78(4) 3_445 3_455
Gd4 Sb1 Gd3 109.78(4) 3_455 3_445
Gd4 Sb1 Gd3 69.44(3) 3_445 3_445
Gd3 Sb1 Gd3 71.34(3) 3_455 3_445
Gd4 Sb1 Gd2 112.93(4) 3_455 3_445
Gd4 Sb1 Gd2 74.20(3) 3_445 3_445
Gd3 Sb1 Gd2 175.98(4) 3_455 3_445
Gd3 Sb1 Gd2 110.17(2) 3_445 3_445
Gd4 Sb1 Gd2 74.20(3) 3_455 3_455
Gd4 Sb1 Gd2 112.93(4) 3_445 3_455
Gd3 Sb1 Gd2 110.17(2) 3_455 3_455
Gd3 Sb1 Gd2 175.98(4) 3_445 3_455
Gd2 Sb1 Gd2 68.06(3) 3_445 3_455
Gd4 Sb1 Gd1 175.48(3) 3_455 3_445
Gd4 Sb1 Gd1 110.646(19) 3_445 3_445
Gd3 Sb1 Gd1 106.19(4) 3_455 3_445
Gd3 Sb1 Gd1 69.11(3) 3_445 3_445
Gd2 Sb1 Gd1 71.37(3) 3_445 3_445
Gd2 Sb1 Gd1 106.88(4) 3_455 3_445
Gd4 Sb1 Gd1 110.646(19) 3_455 3_455
Gd4 Sb1 Gd1 175.48(3) 3_445 3_455
Gd3 Sb1 Gd1 69.11(3) 3_455 3_455
Gd3 Sb1 Gd1 106.19(4) 3_445 3_455
Gd2 Sb1 Gd1 106.88(4) 3_445 3_455
Gd2 Sb1 Gd1 71.37(3) 3_455 3_455
Gd1 Sb1 Gd1 66.02(3) 3_445 3_455
Gd2 Sb2 Gd2 116.86(13) 3_455 7
Gd2 Sb2 Gd1 75.72(7) 3_455 3_455
Gd2 Sb2 Gd1 73.02(6) 7 3_455
Gd2 Sb2 Gd1 73.02(6) 3_455 7
Gd2 Sb2 Gd1 75.72(7) 7 7
Gd1 Sb2 Gd1 118.09(13) 3_455 7
Gd2 Sb2 Gd2 174.29(12) 3_455 7_545
Gd2 Sb2 Gd2 68.85(2) 7 7_545
Gd1 Sb2 Gd2 106.88(3) 3_455 7_545
Gd1 Sb2 Gd2 109.43(3) 7 7_545
Gd2 Sb2 Gd2 68.85(2) 3_455 3_445
Gd2 Sb2 Gd2 174.29(12) 7 3_445
Gd1 Sb2 Gd2 109.43(3) 3_455 3_445
Gd1 Sb2 Gd2 106.88(3) 7 3_445
Gd2 Sb2 Gd2 105.45(11) 7_545 3_445
Gd2 Sb2 Gd1 106.92(3) 3_455 7_545
Gd2 Sb2 Gd1 109.48(3) 7 7_545
Gd1 Sb2 Gd1 174.35(12) 3_455 7_545
Gd1 Sb2 Gd1 67.57(2) 7 7_545
Gd2 Sb2 Gd1 70.04(6) 7_545 7_545
Gd2 Sb2 Gd1 67.60(6) 3_445 7_545
Gd2 Sb2 Gd1 109.48(3) 3_455 3_445
Gd2 Sb2 Gd1 106.92(3) 7 3_445
Gd1 Sb2 Gd1 67.57(2) 3_455 3_445
Gd1 Sb2 Gd1 174.35(12) 7 3_445
Gd2 Sb2 Gd1 67.60(6) 7_545 3_445
Gd2 Sb2 Gd1 70.04(6) 3_445 3_445
Gd1 Sb2 Gd1 106.78(11) 7_545 3_445
Gd4 O1 Gd3 121.6(3) . 3_445
Gd4 O1 Gd3 121.6(3) . 3_455
Gd3 O1 Gd3 115.8(5) 3_445 3_455
Gd3 O2 Gd2 111.1(3) . 3
Gd3 O2 Gd2 111.1(3) . 3_545
Gd2 O2 Gd2 114.3(4) 3 3_545
Gd3 O2 Gd1 115.0(4) . .
Gd2 O2 Gd1 102.5(3) 3 .
Gd2 O2 Gd1 102.5(3) 3_545 .
Gd2 O3 Gd1 107.3(3) . 3_445
Gd2 O3 Gd1 107.3(3) . 3_455
Gd1 O3 Gd1 115.7(4) 3_445 3_455
Gd2 O3 Gd1 119.6(4) . 5_655
Gd1 O3 Gd1 103.7(3) 3_445 5_655
Gd1 O3 Gd1 103.7(3) 3_455 5_655
Gd4 O4 Gd4 115.4(4) 3_445 3_455
Gd4 O4 Gd3 118.3(2) 3_445 5_656
Gd4 O4 Gd3 118.3(2) 3_455 5_656
Gd4 O4 Gd4 98.4(3) 3_445 5_656
Gd4 O4 Gd4 98.4(3) 3_455 5_656
Gd3 O4 Gd4 101.4(4) 5_656 5_656

loop_
_geom_bond_atom_site_label_1
_geom_bond_atom_site_label_2
_geom_bond_distance
_geom_bond_site_symmetry_2
Gd1 O3 2.255(5) 3
Gd1 O3 2.255(5) 3_545
Gd1 O3 2.308(9) 5_655
Gd1 O2 2.347(10) .
Gd1 Sb2 3.316(2) 3_545
Gd1 Sb2 3.316(2) 7
Gd1 Sb1 3.5052(12) 3
Gd1 Sb1 3.5052(12) 3_545
Gd1 Sb2 3.543(3) 7_545
Gd1 Sb2 3.543(3) 3
Gd1 Gd1 3.5891(13) 7_645
Gd1 Gd1 3.5890(13) 7_655
Gd2 O3 2.218(10) .
Gd2 O2 2.273(6) 3_445
Gd2 O2 2.273(6) 3_455
Gd2 Sb2 3.259(2) 3_545
Gd2 Sb2 3.259(2) 7
Gd2 Sb1 3.4120(14) 3
Gd2 Sb1 3.4120(14) 3_545
Gd2 Sb2 3.489(3) 7_545
Gd2 Sb2 3.489(3) 3
Gd2 Gd1 3.6027(11) 3_445
Gd2 Gd1 3.6027(11) 3_455
Gd2 Gd3 3.7019(11) 3_455
Gd3 O2 2.217(9) .
Gd3 O1 2.254(6) 3
Gd3 O1 2.254(6) 3_545
Gd3 O4 2.334(9) 5_656
Gd3 Sb1 3.2746(12) 3_545
Gd3 Sb1 3.2746(12) 3
Gd3 Gd2 3.7019(11) 3_545
Gd3 Gd2 3.7019(11) 3
Gd3 Gd4 3.7045(13) .
Gd3 Gd3 3.8191(8) 1_565
Gd3 Gd3 3.8191(8) 1_545
Gd4 O1 2.228(12) .
Gd4 O4 2.259(5) 3
Gd4 O4 2.259(5) 3_545
Gd4 O4 2.453(10) 5_656
Gd4 Sb1 3.2292(11) 3_545
Gd4 Sb1 3.2292(11) 3
Gd4 Gd4 3.5702(15) 7_656
Gd4 Gd4 3.5702(15) 7_646
Gd4 Gd4 3.8191(8) 1_565
Gd4 Gd4 3.8191(8) 1_545
Gd4 Gd3 3.9120(12) 3_445
Sb1 Gd4 3.2292(11) 3_455
Sb1 Gd4 3.2292(11) 3_445
Sb1 Gd3 3.2746(12) 3_455
Sb1 Gd3 3.2746(12) 3_445
Sb1 Gd2 3.4120(14) 3_445
Sb1 Gd2 3.4120(14) 3_455
Sb1 Gd1 3.5052(12) 3_445
Sb1 Gd1 3.5052(12) 3_455
Sb2 Gd2 3.259(2) 3_455
Sb2 Gd2 3.259(2) 7
Sb2 Gd1 3.316(2) 3_455
Sb2 Gd1 3.316(2) 7
Sb2 Gd2 3.489(3) 7_545
Sb2 Gd2 3.489(3) 3_445
Sb2 Gd1 3.543(3) 7_545
Sb2 Gd1 3.543(3) 3_445
O1 Gd3 2.254(6) 3_445
O1 Gd3 2.254(6) 3_455
O2 Gd2 2.273(6) 3
O2 Gd2 2.273(6) 3_545
O3 Gd1 2.255(5) 3_445
O3 Gd1 2.255(5) 3_455
O3 Gd1 2.308(9) 5_655
O4 Gd4 2.259(5) 3_445
O4 Gd4 2.259(5) 3_455
O4 Gd3 2.334(9) 5_656
O4 Gd4 2.453(10) 5_656
